data_2104315
loop_
_publ_author_name
'van de Streek, Jacco'
'Br\"uning, J\"urgen'
'Ivashevskaya, Svetlana N.'
'Ermrich, Martin'
'Paulus, Erich F.'
'Bolte, Michael'
'Schmidt, Martin U.'

_publ_section_title
;
 Structures of six industrial benzimidazolone pigments from laboratory
 powder diffraction data
;
_journal_coeditor_code OG5035
_journal_issue 2
_journal_name_full 'Acta Crystallographica Section B'
_journal_page_first 200
_journal_page_last 211
_journal_paper_doi 10.1107/S0108768108041529
_journal_volume 65
_journal_year 2009
_chemical_formula_sum 'C18 H16 Cl N5 O4'
_chemical_formula_weight 401.81
_chemical_name_systematic
;
 ?
;
_space_group_IT_number 15
_symmetry_cell_setting monoclinic
_symmetry_space_group_name_Hall '-C 2yc'
_symmetry_space_group_name_H-M 'C 1 2/c 1'
_atom_sites_solution_hydrogens geom
_atom_sites_solution_primary direct
_atom_sites_solution_secondary difmap
_audit_creation_method 'SHELXL-97 replaces BIRZIL'
_cell_angle_alpha 90.00
_cell_angle_beta 97.36(2)
_cell_angle_gamma 90.00
_cell_formula_units_Z 8
_cell_length_a 17.126(2)
_cell_length_b 5.036(2)
_cell_length_c 42.450(10)
_cell_measurement_temperature 293(2)
_cell_volume 3631.0(17)
_computing_cell_refinement 'Nicolet software'
_computing_data_collection 'Nicolet software'
_computing_data_reduction 'Nicolet software'
_computing_molecular_graphics 'SHELX-97  (Sheldrick, 1997)'
_computing_publication_material 'SHELX-97  (Sheldrick, 1997)'
_computing_structure_refinement 'SHELXL-97 (Sheldrick, 1997)'
_computing_structure_solution 'SHELXS-97 (Sheldrick, 1990)'
_diffrn_ambient_temperature 293(2)
_diffrn_measured_fraction_theta_full 0.999
_diffrn_measured_fraction_theta_max 0.999
_diffrn_measurement_device_type
;
  Nicolet R3 computer-controlled four circle diffractometer
;
_diffrn_measurement_method '2theta/theta scan'
_diffrn_radiation_monochromator graphite
_diffrn_radiation_source 'fine-focus sealed tube'
_diffrn_radiation_type CuK\a
_diffrn_radiation_wavelength 1.54180
_diffrn_reflns_av_R_equivalents 0.0473
_diffrn_reflns_av_sigmaI/netI 0.1270
_diffrn_reflns_limit_h_max 0
_diffrn_reflns_limit_h_min -18
_diffrn_reflns_limit_k_max 0
_diffrn_reflns_limit_k_min -5
_diffrn_reflns_limit_l_max 45
_diffrn_reflns_limit_l_min -44
_diffrn_reflns_number 2394
_diffrn_reflns_theta_full 55.17
_diffrn_reflns_theta_max 55.17
_diffrn_reflns_theta_min 4.20
_diffrn_standards_decay_% 'no decay'
_diffrn_standards_interval_count 40
_diffrn_standards_number 1
_exptl_absorpt_coefficient_mu 2.192
_exptl_absorpt_correction_type none
_exptl_crystal_colour yellow
_exptl_crystal_density_diffrn 1.470
_exptl_crystal_density_method 'not measured'
_exptl_crystal_description needle
_exptl_crystal_F_000 1664
_exptl_crystal_size_max 0.5
_exptl_crystal_size_mid 0.25
_exptl_crystal_size_min 0.05
_refine_diff_density_max 0.246
_refine_diff_density_min -0.247
_refine_ls_extinction_coef 0.00042(8)
_refine_ls_extinction_expression Fc^*^=kFc[1+0.001xFc^2^\l^3^/sin(2\q)]^-1/4^
_refine_ls_extinction_method SHELXL
_refine_ls_goodness_of_fit_ref 0.924
_refine_ls_hydrogen_treatment mixed
_refine_ls_matrix_type full
_refine_ls_number_parameters 254
_refine_ls_number_reflns 2303
_refine_ls_number_restraints 0
_refine_ls_restrained_S_all 0.924
_refine_ls_R_factor_all 0.1647
_refine_ls_R_factor_gt 0.0784
_refine_ls_shift/su_max 0.000
_refine_ls_shift/su_mean 0.000
_refine_ls_structure_factor_coef Fsqd
_refine_ls_weighting_details 'calc w=1/[\s^2^(Fo^2^)+(0.0883P)^2^+0.0000P] where P=(Fo^2^+2Fc^2^)/3'
_refine_ls_weighting_scheme calc
_refine_ls_wR_factor_gt 0.1631
_refine_ls_wR_factor_ref 0.1984
_reflns_number_gt 971
_reflns_number_total 2303
_reflns_threshold_expression >2sigma(I)
_cod_data_source_file og5035.cif
_cod_data_source_block BIRZIL
_cod_original_cell_volume 3631(2)
_cod_original_sg_symbol_H-M 'C 2/c'
_cod_database_code 2104315
_cod_database_fobs_code 2104315

loop_
_symmetry_equiv_pos_as_xyz
'x, y, z'
'-x, y, -z+1/2'
'x+1/2, y+1/2, z'
'-x+1/2, y+1/2, -z+1/2'
'-x, -y, -z'
'x, -y, z-1/2'
'-x+1/2, -y+1/2, -z'
'x+1/2, -y+1/2, z-1/2'

loop_
_atom_site_type_symbol
_atom_site_label
_atom_site_fract_x
_atom_site_fract_y
_atom_site_fract_z
_atom_site_U_iso_or_equiv
_atom_site_adp_type
_atom_site_calc_flag
_atom_site_refinement_flags
_atom_site_occupancy
_atom_site_disorder_assembly
_atom_site_disorder_group
Cl Cl1 -0.08431(12) -0.7367(6) 1.22574(6) 0.0982(10) Uani d . 1 . .
O O1 -0.4148(3) -0.5895(12) 1.17342(13) 0.0805(19) Uani d . 1 . .
O O2 -0.2234(3) 0.3797(12) 1.09074(14) 0.0737(18) Uani d . 1 . .
O O3 -0.4167(3) -0.0453(12) 1.11704(13) 0.0729(18) Uani d . 1 . .
O O4 -0.7848(3) 0.4688(11) 1.02475(13) 0.0753(18) Uani d . 1 . .
N N1 -0.3079(3) -0.2890(13) 1.15254(14) 0.0561(18) Uani d . 1 . .
H H1 -0.3571 -0.2744 1.1455 0.061 Uiso calc R 1 . .
N N2 -0.2565(3) -0.1362(14) 1.14113(15) 0.0553(19) Uani d . 1 . .
N N3 -0.3781(3) 0.2708(14) 1.08444(14) 0.0619(19) Uani d . 1 . .
H H3 -0.3363 0.3430 1.0790 0.071 Uiso calc R 1 . .
N N4 -0.6684(3) 0.3011(13) 1.05183(14) 0.063(2) Uani d . 1 . .
H H4 -0.6873 0.1750 1.0622 0.064 Uiso calc R 1 . .
N N5 -0.6601(3) 0.6391(13) 1.02007(15) 0.0623(19) Uani d . 1 . .
H H5 -0.6730 0.7645 1.0067 0.070 Uiso calc R 1 . .
C C01 -0.1839(5) -0.7001(19) 1.2104(2) 0.064(2) Uani d . 1 . .
C C02 -0.2043(4) -0.5024(18) 1.18818(18) 0.060(2) Uani d . 1 . .
H H02 -0.1664 -0.3911 1.1815 0.063 Uiso calc R 1 . .
C C03 -0.2836(4) -0.4755(17) 1.17614(18) 0.053(2) Uani d . 1 . .
C C04 -0.3394(4) -0.6498(18) 1.1868(2) 0.059(2) Uani d . 1 . .
C C05 -0.3167(5) -0.8381(17) 1.20906(18) 0.062(2) Uani d . 1 . .
H H05 -0.3542 -0.9472 1.2165 0.067 Uiso calc R 1 . .
C C06 -0.2374(5) -0.8677(17) 1.2207(2) 0.068(3) Uani d . 1 . .
H H06 -0.2213 -1.0006 1.2353 0.072 Uiso calc R 1 . .
C C07 -0.2796(4) 0.0410(17) 1.11936(19) 0.052(2) Uani d . 1 . .
C C08 -0.3651(4) 0.0866(17) 1.1067(2) 0.054(2) Uani d . 1 . .
C C09 -0.4746(5) -0.7648(19) 1.1819(2) 0.091(3) Uani d . 1 . .
H H091 -0.5251 -0.7087 1.1716 0.091 Uiso calc R 1 . .
H H092 -0.4749 -0.7608 1.2045 0.091 Uiso calc R 1 . .
H H093 -0.4641 -0.9423 1.1754 0.091 Uiso calc R 1 . .
C C10 -0.2131(5) 0.2024(17) 1.11081(19) 0.060(2) Uani d . 1 . .
C C11 -0.1304(4) 0.1397(18) 1.12526(19) 0.077(3) Uani d . 1 . .
H H111 -0.1313 -0.0022 1.1403 0.081 Uiso calc R 1 . .
H H112 -0.1072 0.2944 1.1359 0.081 Uiso calc R 1 . .
H H113 -0.0999 0.0871 1.1088 0.081 Uiso calc R 1 . .
C C12 -0.4502(4) 0.3694(17) 1.06797(17) 0.053(2) Uani d . 1 . .
C C13 -0.5228(4) 0.2498(16) 1.07110(16) 0.053(2) Uani d . 1 . .
H H13 -0.5268 0.1026 1.0840 0.048 Uiso calc R 1 . .
C C14 -0.5878(4) 0.3638(16) 1.05384(18) 0.051(2) Uani d . 1 . .
C C15 -0.5833(5) 0.5793(18) 1.03372(19) 0.061(2) Uani d . 1 . .
C C16 -0.5115(5) 0.6936(17) 1.02995(19) 0.068(3) Uani d . 1 . .
H H16 -0.5076 0.8367 1.0164 0.067 Uiso calc R 1 . .
C C17 -0.4458(5) 0.5829(17) 1.04749(19) 0.065(2) Uani d . 1 . .
H H17 -0.3967 0.6545 1.0455 0.075 Uiso calc R 1 . .
C C18 -0.7116(5) 0.4641(19) 1.0316(2) 0.063(2) Uani d . 1 . .

loop_
_atom_site_aniso_label
_atom_site_aniso_U_11
_atom_site_aniso_U_22
_atom_site_aniso_U_33
_atom_site_aniso_U_12
_atom_site_aniso_U_13
_atom_site_aniso_U_23
Cl1 0.0571(13) 0.121(2) 0.1124(19) 0.0172(16) -0.0052(12) 0.020(2)
O1 0.049(3) 0.085(5) 0.108(5) -0.008(3) 0.010(3) 0.025(4)
O2 0.051(3) 0.078(5) 0.094(5) -0.010(3) 0.015(3) 0.010(4)
O3 0.045(3) 0.080(4) 0.093(5) -0.005(3) 0.007(3) 0.024(4)
O4 0.047(3) 0.081(4) 0.098(4) 0.006(3) 0.008(3) 0.020(4)
N1 0.040(3) 0.059(5) 0.069(5) -0.002(4) 0.002(3) 0.013(4)
N2 0.047(4) 0.068(5) 0.052(4) -0.002(4) 0.012(3) 0.007(4)
N3 0.046(4) 0.074(5) 0.065(5) -0.003(4) 0.005(3) 0.013(4)
N4 0.048(4) 0.063(5) 0.076(5) -0.001(4) -0.001(3) 0.018(4)
N5 0.055(4) 0.058(5) 0.072(5) 0.006(4) 0.003(4) 0.015(4)
C01 0.053(5) 0.073(7) 0.066(6) 0.017(5) 0.005(4) 0.006(6)
C02 0.049(5) 0.067(6) 0.063(6) -0.010(5) 0.007(4) -0.010(5)
C03 0.053(5) 0.049(6) 0.056(5) 0.012(5) 0.004(4) 0.001(5)
C04 0.046(5) 0.059(6) 0.072(6) 0.006(5) 0.008(4) -0.001(5)
C05 0.060(6) 0.052(6) 0.073(6) -0.004(5) 0.007(5) 0.002(5)
C06 0.073(6) 0.052(6) 0.077(6) 0.018(5) 0.003(5) 0.011(5)
C07 0.044(5) 0.053(6) 0.060(6) -0.002(4) 0.008(4) -0.005(5)
C08 0.047(5) 0.052(6) 0.063(6) 0.010(5) 0.005(4) 0.006(5)
C09 0.067(6) 0.092(8) 0.113(8) -0.008(6) 0.005(5) 0.027(7)
C10 0.073(6) 0.055(6) 0.053(6) 0.006(5) 0.009(5) 0.004(5)
C11 0.044(5) 0.095(8) 0.094(7) 0.010(5) 0.013(5) -0.003(6)
C12 0.054(5) 0.058(6) 0.047(5) 0.003(5) 0.009(4) -0.003(5)
C13 0.048(4) 0.055(5) 0.059(5) 0.012(5) 0.013(4) 0.020(5)
C14 0.047(5) 0.047(5) 0.061(5) -0.001(4) 0.013(4) 0.005(5)
C15 0.052(5) 0.064(7) 0.066(6) -0.002(5) 0.005(4) 0.010(5)
C16 0.070(6) 0.069(7) 0.065(6) 0.005(5) 0.011(5) 0.021(5)
C17 0.060(5) 0.058(6) 0.077(6) 0.007(5) 0.013(5) 0.011(5)
C18 0.057(5) 0.069(7) 0.064(6) 0.003(6) 0.012(5) 0.015(5)

loop_
_atom_type_symbol
_atom_type_description
_atom_type_scat_dispersion_real
_atom_type_scat_dispersion_imag
_atom_type_scat_source
C C 0.0181 0.0091 'International Tables Vol C Tables 4.2.6.8 and 6.1.1.4'
H H 0.0000 0.0000 'International Tables Vol C Tables 4.2.6.8 and 6.1.1.4'
Cl Cl 0.3639 0.7018 'International Tables Vol C Tables 4.2.6.8 and 6.1.1.4'
N N 0.0311 0.0180 'International Tables Vol C Tables 4.2.6.8 and 6.1.1.4'
O O 0.0492 0.0322 'International Tables Vol C Tables 4.2.6.8 and 6.1.1.4'

loop_
_geom_angle_atom_site_label_1
_geom_angle_atom_site_label_2
_geom_angle_atom_site_label_3
_geom_angle_site_symmetry_1
_geom_angle_site_symmetry_3
_geom_angle
_geom_angle_publ_flag
C04 O1 C09 . . 115.0(7) ?
N2 N1 C03 . . 120.5(6) ?
N2 N1 H1 . . 119.8 ?
C03 N1 H1 . . 119.8 ?
C07 N2 N1 . . 120.3(6) ?
C08 N3 C12 . . 130.5(7) ?
C08 N3 H3 . . 114.7 ?
C12 N3 H3 . . 114.7 ?
C18 N4 C14 . . 111.0(7) ?
C18 N4 H4 . . 124.5 ?
C14 N4 H4 . . 124.5 ?
C18 N5 C15 . . 109.0(7) ?
C18 N5 H5 . . 125.5 ?
C15 N5 H5 . . 125.5 ?
C06 C01 C02 . . 122.9(8) ?
C06 C01 Cl1 . . 118.6(7) ?
C02 C01 Cl1 . . 118.4(7) ?
C01 C02 C03 . . 117.9(8) ?
C01 C02 H02 . . 121.0 ?
C03 C02 H02 . . 121.0 ?
C02 C03 N1 . . 121.0(8) ?
C02 C03 C04 . . 119.2(8) ?
N1 C03 C04 . . 119.7(7) ?
C05 C04 O1 . . 127.6(8) ?
C05 C04 C03 . . 120.7(8) ?
O1 C04 C03 . . 111.5(8) ?
C04 C05 C06 . . 120.0(8) ?
C04 C05 H05 . . 120.0 ?
C06 C05 H05 . . 120.0 ?
C01 C06 C05 . . 119.2(8) ?
C01 C06 H06 . . 120.4 ?
C05 C06 H06 . . 120.4 ?
N2 C07 C10 . . 111.9(7) ?
N2 C07 C08 . . 123.1(8) ?
C10 C07 C08 . . 124.8(8) ?
O3 C08 N3 . . 124.7(7) ?
O3 C08 C07 . . 120.0(8) ?
N3 C08 C07 . . 115.3(8) ?
O1 C09 H091 . . 109.5 ?
O1 C09 H092 . . 109.5 ?
H091 C09 H092 . . 109.5 ?
O1 C09 H093 . . 109.5 ?
H091 C09 H093 . . 109.5 ?
H092 C09 H093 . . 109.5 ?
O2 C10 C07 . . 121.3(8) ?
O2 C10 C11 . . 118.7(8) ?
C07 C10 C11 . . 119.9(8) ?
C10 C11 H111 . . 109.5 ?
C10 C11 H112 . . 109.5 ?
H111 C11 H112 . . 109.5 ?
C10 C11 H113 . . 109.5 ?
H111 C11 H113 . . 109.5 ?
H112 C11 H113 . . 109.5 ?
C17 C12 C13 . . 120.7(7) ?
C17 C12 N3 . . 117.6(7) ?
C13 C12 N3 . . 121.7(7) ?
C14 C13 C12 . . 115.9(7) ?
C14 C13 H13 . . 122.1 ?
C12 C13 H13 . . 122.1 ?
C13 C14 C15 . . 123.3(7) ?
C13 C14 N4 . . 131.2(7) ?
C15 C14 N4 . . 105.6(7) ?
C16 C15 C14 . . 121.0(8) ?
C16 C15 N5 . . 131.6(8) ?
C14 C15 N5 . . 107.4(7) ?
C17 C16 C15 . . 116.3(8) ?
C17 C16 H16 . . 121.9 ?
C15 C16 H16 . . 121.9 ?
C16 C17 C12 . . 122.9(8) ?
C16 C17 H17 . . 118.6 ?
C12 C17 H17 . . 118.6 ?
O4 C18 N4 . . 128.1(8) ?
O4 C18 N5 . . 124.9(8) ?
N4 C18 N5 . . 107.0(7) ?

loop_
_geom_bond_atom_site_label_1
_geom_bond_atom_site_label_2
_geom_bond_site_symmetry_2
_geom_bond_distance
_geom_bond_publ_flag
Cl1 C01 . 1.756(8) ?
O1 C04 . 1.377(8) ?
O1 C09 . 1.433(9) ?
O2 C10 . 1.231(9) ?
O3 C08 . 1.230(9) ?
O4 C18 . 1.250(8) ?
N1 N2 . 1.309(8) ?
N1 C03 . 1.397(9) ?
N1 H1 . 0.8600 ?
N2 C07 . 1.309(9) ?
N3 C08 . 1.324(9) ?
N3 C12 . 1.428(9) ?
N3 H3 . 0.8600 ?
N4 C18 . 1.340(9) ?
N4 C14 . 1.408(8) ?
N4 H4 . 0.8600 ?
N5 C18 . 1.381(9) ?
N5 C15 . 1.400(9) ?
N5 H5 . 0.8600 ?
C01 C06 . 1.358(11) ?
C01 C02 . 1.386(10) ?
C02 C03 . 1.394(9) ?
C02 H02 . 0.9300 ?
C03 C04 . 1.415(10) ?
C04 C05 . 1.359(10) ?
C05 C06 . 1.393(10) ?
C05 H05 . 0.9300 ?
C06 H06 . 0.9300 ?
C07 C10 . 1.483(11) ?
C07 C08 . 1.511(9) ?
C09 H091 . 0.9600 ?
C09 H092 . 0.9600 ?
C09 H093 . 0.9600 ?
C10 C11 . 1.502(10) ?
C11 H111 . 0.9600 ?
C11 H112 . 0.9600 ?
C11 H113 . 0.9600 ?
C12 C17 . 1.391(10) ?
C12 C13 . 1.403(9) ?
C13 C14 . 1.377(9) ?
C13 H13 . 0.9300 ?
C14 C15 . 1.389(10) ?
C15 C16 . 1.386(10) ?
C16 C17 . 1.383(10) ?
C16 H16 . 0.9300 ?
C17 H17 . 0.9300 ?

loop_
_geom_hbond_atom_site_label_D
_geom_hbond_atom_site_label_H
_geom_hbond_atom_site_label_A
_geom_hbond_site_symmetry_A
_geom_hbond_distance_DH
_geom_hbond_distance_HA
_geom_hbond_distance_DA
_geom_hbond_angle_DHA
N1 H1 O1 . 0.86 2.28 2.616(9) 103.3
C13 H13 O3 . 0.93 2.32 2.899(9) 119.8
N1 H1 O3 . 0.86 1.87 2.555(8) 134.9
N3 H3 O2 . 0.86 1.94 2.685(8) 143.7
N4 H4 O2 3_445 0.86 2.06 2.919(9) 174.1
N5 H5 O4 7_367 0.86 1.96 2.819(8) 173.1

loop_
_geom_torsion_atom_site_label_1
_geom_torsion_atom_site_label_2
_geom_torsion_atom_site_label_3
_geom_torsion_atom_site_label_4
_geom_torsion_site_symmetry_1
_geom_torsion_site_symmetry_2
_geom_torsion_site_symmetry_3
_geom_torsion_site_symmetry_4
_geom_torsion
_geom_torsion_publ_flag
C03 N1 N2 C07 . . . . -179.0(7) ?
C06 C01 C02 C03 . . . . 0.4(13) ?
Cl1 C01 C02 C03 . . . . 179.9(6) ?
C01 C02 C03 N1 . . . . -176.9(7) ?
C01 C02 C03 C04 . . . . -0.3(11) ?
N2 N1 C03 C02 . . . . 0.4(11) ?
N2 N1 C03 C04 . . . . -176.2(7) ?
C09 O1 C04 C05 . . . . -6.5(12) ?
C09 O1 C04 C03 . . . . 177.3(7) ?
C02 C03 C04 C05 . . . . 1.3(12) ?
N1 C03 C04 C05 . . . . 178.0(7) ?
C02 C03 C04 O1 . . . . 177.8(7) ?
N1 C03 C04 O1 . . . . -5.5(10) ?
O1 C04 C05 C06 . . . . -178.3(8) ?
C03 C04 C05 C06 . . . . -2.4(12) ?
C02 C01 C06 C05 . . . . -1.5(13) ?
Cl1 C01 C06 C05 . . . . 179.0(6) ?
C04 C05 C06 C01 . . . . 2.5(12) ?
N1 N2 C07 C10 . . . . 177.1(7) ?
N1 N2 C07 C08 . . . . 1.6(11) ?
C12 N3 C08 O3 . . . . 2.4(14) ?
C12 N3 C08 C07 . . . . -178.3(7) ?
N2 C07 C08 O3 . . . . 0.3(12) ?
C10 C07 C08 O3 . . . . -174.5(8) ?
N2 C07 C08 N3 . . . . -179.1(7) ?
C10 C07 C08 N3 . . . . 6.1(11) ?
N2 C07 C10 O2 . . . . -179.9(7) ?
C08 C07 C10 O2 . . . . -4.5(12) ?
N2 C07 C10 C11 . . . . 3.9(10) ?
C08 C07 C10 C11 . . . . 179.3(7) ?
C08 N3 C12 C17 . . . . 174.3(8) ?
C08 N3 C12 C13 . . . . -8.3(12) ?
C17 C12 C13 C14 . . . . -2.5(11) ?
N3 C12 C13 C14 . . . . -179.8(7) ?
C12 C13 C14 C15 . . . . 1.7(11) ?
C12 C13 C14 N4 . . . . -178.4(7) ?
C18 N4 C14 C13 . . . . -179.3(8) ?
C18 N4 C14 C15 . . . . 0.6(9) ?
C13 C14 C15 C16 . . . . -0.1(12) ?
N4 C14 C15 C16 . . . . 180.0(8) ?
C13 C14 C15 N5 . . . . 179.4(7) ?
N4 C14 C15 N5 . . . . -0.5(8) ?
C18 N5 C15 C16 . . . . 179.7(9) ?
C18 N5 C15 C14 . . . . 0.3(9) ?
C14 C15 C16 C17 . . . . -0.7(12) ?
N5 C15 C16 C17 . . . . 179.9(8) ?
C15 C16 C17 C12 . . . . -0.1(12) ?
C13 C12 C17 C16 . . . . 1.8(12) ?
N3 C12 C17 C16 . . . . 179.2(7) ?
C14 N4 C18 O4 . . . . -178.2(8) ?
C14 N4 C18 N5 . . . . -0.4(9) ?
C15 N5 C18 O4 . . . . 178.0(8) ?
C15 N5 C18 N4 . . . . 0.1(9) ?

loop_
_cod_related_entry_id
_cod_related_entry_database
_cod_related_entry_code
1 ChemSpider 24539643
